data_4069517
loop_
_publ_author_name
'Scott, Valerie J.'
'Henling, Lawrence M.'
'Day, Michael W.'
'Bercaw, John E.'
'Labinger, Jay A.'

_publ_section_title
;
 Competitive Activation of a Methyl C&#x2212;H Bond of Dimethylformamide
 at an Iridium Center
;
_journal_issue 14
_journal_name_full Organometallics
_journal_page_first 4229
_journal_paper_doi 10.1021/om9002413
_journal_volume 28
_journal_year 2009
_chemical_formula_moiety 'C24 H20 As, C4 H5 Cl2 I Ir N O2'
_chemical_formula_sum 'C28 H25 As Cl2 I Ir N O2'
_chemical_formula_weight 872.41
_chemical_name_systematic
;

 ?

;
_space_group_IT_number 2
_symmetry_cell_setting triclinic
_symmetry_space_group_name_Hall '-P 1'
_symmetry_space_group_name_H-M 'P -1'
_atom_sites_solution_hydrogens geom
_atom_sites_solution_primary direct
_atom_sites_solution_secondary difmap
_audit_creation_method SHELXL-97
_cell_angle_alpha 90.0840(10)
_cell_angle_beta 107.5490(10)
_cell_angle_gamma 94.2860(10)
_cell_formula_units_Z 2
_cell_length_a 10.0906(3)
_cell_length_b 10.4936(3)
_cell_length_c 14.0657(4)
_cell_measurement_reflns_used 74084
_cell_measurement_temperature 100(2)
_cell_measurement_theta_max 49.48
_cell_measurement_theta_min 2.44
_cell_volume 1415.63(7)
_computing_cell_refinement 'Bruker SAINT-Plus v7.34A'
_computing_data_collection 'Bruker APEX2 v2.1-0'
_computing_data_reduction 'Bruker SAINT-Plus v7.34A'
_computing_molecular_graphics 'Bruker XP v5.1'
_computing_publication_material 'Bruker XCIF 2008'
_computing_structure_refinement 'SHELXL-97 (Sheldrick, 2008)'
_computing_structure_solution 'SHELXS-97 (Sheldrick, 2008)'
_diffrn_ambient_temperature 100(2)
_diffrn_measured_fraction_theta_full 0.823
_diffrn_measured_fraction_theta_max 0.823
_diffrn_measurement_device_type 'Bruker KAPPA APEX II'
_diffrn_measurement_method '\w scans; 30 settings'
_diffrn_radiation_monochromator graphite
_diffrn_radiation_source 'fine-focus sealed tube'
_diffrn_radiation_type MoK\a
_diffrn_radiation_wavelength 0.71073
_diffrn_reflns_av_R_equivalents 0.0395
_diffrn_reflns_av_sigmaI/netI 0.0365
_diffrn_reflns_limit_h_max 20
_diffrn_reflns_limit_h_min -20
_diffrn_reflns_limit_k_max 21
_diffrn_reflns_limit_k_min -16
_diffrn_reflns_limit_l_max 26
_diffrn_reflns_limit_l_min -29
_diffrn_reflns_number 128447
_diffrn_reflns_theta_full 49.96
_diffrn_reflns_theta_max 49.96
_diffrn_reflns_theta_min 1.95
_exptl_absorpt_coefficient_mu 7.181
_exptl_absorpt_correction_T_max 0.7498
_exptl_absorpt_correction_T_min 0.4225
_exptl_absorpt_correction_type multi-scan
_exptl_absorpt_process_details 'SADABS 2008/1, Bruker_AXS, Madison, WI.'
_exptl_crystal_colour Yellow
_exptl_crystal_density_diffrn 2.047
_exptl_crystal_density_meas 0
_exptl_crystal_density_method 'not measured'
_exptl_crystal_description Fragment
_exptl_crystal_F_000 826
_exptl_crystal_size_max 0.39
_exptl_crystal_size_mid 0.18
_exptl_crystal_size_min 0.06
_refine_diff_density_max 2.670
_refine_diff_density_min -1.967
_refine_diff_density_rms 0.176
_refine_ls_extinction_method none
_refine_ls_goodness_of_fit_ref 1.404
_refine_ls_hydrogen_treatment Riding
_refine_ls_matrix_type 'Full matrix'
_refine_ls_number_parameters 326
_refine_ls_number_reflns 24422
_refine_ls_number_restraints 0
_refine_ls_restrained_S_all 1.404
_refine_ls_R_factor_all 0.0448
_refine_ls_R_factor_gt 0.0277
_refine_ls_shift/su_max 0.003
_refine_ls_shift/su_mean 0.000
_refine_ls_structure_factor_coef Fsqd
_refine_ls_weighting_details w=1/s^2^(Fo^2^)
_refine_ls_weighting_scheme sigma
_refine_ls_wR_factor_gt 0.0408
_refine_ls_wR_factor_ref 0.0426
_reflns_number_gt 19699
_reflns_number_total 24422
_reflns_threshold_expression >2sigma(I)
_cod_data_source_file om9002413_si_001.cif
_cod_data_source_block vjs31
_cod_depositor_comments
;
The following automatic conversions were performed:

'_symmetry_cell_setting' value 'Triclinic' changed to 'triclinic'
according to /home/saulius/struct/CIF-dictionaries/cif_core.dic
dictionary named 'cif_core.dic' version 2.4.2 from
2011-04-26.

'_refine_ls_weighting_scheme' value 'Sigma' changed to
'sigma' according to
/home/saulius/struct/CIF-dictionaries/cif_core.dic dictionary named
'cif_core.dic' version 2.4.2 from 2011-04-26.

Automatic conversion script
Id: cif_fix_values 1715 2011-07-08 13:25:40Z adriana 

The following automatic conversions were performed:

'_atom_sites_solution_primary' value 'Direct methods' was changed to
'direct'.

'_atom_sites_solution_secondary' value 'Difference Fourier map' was
changed to 'difmap'.

'_atom_sites_solution_hydrogens' value 'Geometric positions' was
changed to 'geom'.

Automatic conversion script
Id: cif_fix_values 6452 2018-10-05 10:23:21Z andrius 
;
_cod_original_sg_symbol_H-M P-1
_cod_database_code 4069517

loop_
_symmetry_equiv_pos_as_xyz
'x, y, z'
'-x, -y, -z'

loop_
_atom_site_label
_atom_site_type_symbol
_atom_site_fract_x
_atom_site_fract_y
_atom_site_fract_z
_atom_site_U_iso_or_equiv
_atom_site_adp_type
_atom_site_occupancy
_atom_site_symmetry_multiplicity
_atom_site_calc_flag
_atom_site_refinement_flags
Ir1 Ir 0.686799(5) 0.347268(4) 0.336503(3) 0.01148(1) Uani 1 1 d .
I1 I 0.659371(10) 0.399481(7) 0.138985(6) 0.01941(2) Uani 1 1 d .
Cl1 Cl 0.89634(3) 0.24912(2) 0.35688(2) 0.01534(5) Uani 1 1 d .
Cl2 Cl 0.49061(3) 0.45798(2) 0.33279(2) 0.01738(5) Uani 1 1 d .
O1 O 0.51301(12) 0.10130(8) 0.28678(8) 0.0235(2) Uani 1 1 d .
O2 O 0.80787(10) 0.51971(7) 0.38013(6) 0.01579(16) Uani 1 1 d .
N1 N 0.81272(12) 0.44968(9) 0.53337(7) 0.01490(18) Uani 1 1 d .
C1 C 0.58076(14) 0.19598(10) 0.30494(9) 0.0156(2) Uani 1 1 d .
C2 C 0.84642(14) 0.53435(10) 0.47444(9) 0.0158(2) Uani 1 1 d .
H2 H 0.9020 0.6098 0.5035 0.019 Uiso 1 1 calc R
C3 C 0.72240(14) 0.33431(10) 0.48852(9) 0.0152(2) Uani 1 1 d .
H3 H 0.6878 0.2679 0.5226 0.018 Uiso 1 1 calc R
C4 C 0.85803(16) 0.46790(12) 0.64158(9) 0.0207(2) Uani 1 1 d .
H4A H 0.9242 0.5436 0.6603 0.031 Uiso 1 1 calc R
H4B H 0.9033 0.3925 0.6727 0.031 Uiso 1 1 calc R
H4C H 0.7770 0.4798 0.6644 0.031 Uiso 1 1 calc R
As1 As 0.095721(14) 0.033567(10) 0.228651(8) 0.01222(2) Uani 1 1 d .
C5 C 0.19153(14) -0.10660(10) 0.20293(8) 0.0146(2) Uani 1 1 d .
C6 C 0.14834(15) -0.16425(11) 0.10824(9) 0.0191(2) Uani 1 1 d .
H6 H 0.0721 -0.1346 0.0576 0.023 Uiso 1 1 calc R
C7 C 0.21801(16) -0.26542(11) 0.08875(9) 0.0194(2) Uani 1 1 d .
H7 H 0.1913 -0.3037 0.0238 0.023 Uiso 1 1 calc R
C8 C 0.32705(15) -0.31102(11) 0.16410(9) 0.0174(2) Uani 1 1 d .
H8 H 0.3736 -0.3812 0.1507 0.021 Uiso 1 1 calc R
C9 C 0.36779(14) -0.25422(10) 0.25852(9) 0.0173(2) Uani 1 1 d .
H9 H 0.4413 -0.2866 0.3099 0.021 Uiso 1 1 calc R
C10 C 0.30205(14) -0.15036(10) 0.27861(8) 0.0153(2) Uani 1 1 d .
H10 H 0.3318 -0.1097 0.3428 0.018 Uiso 1 1 calc R
C11 C -0.09703(14) -0.02721(10) 0.19280(8) 0.0156(2) Uani 1 1 d .
C12 C -0.13136(16) -0.15350(11) 0.21460(9) 0.0202(2) Uani 1 1 d .
H12 H -0.0600 -0.2067 0.2472 0.024 Uiso 1 1 calc R
C13 C -0.26937(18) -0.19982(13) 0.18835(10) 0.0252(3) Uani 1 1 d .
H13 H -0.2934 -0.2850 0.2036 0.030 Uiso 1 1 calc R
C14 C -0.37372(17) -0.12201(14) 0.13950(11) 0.0269(3) Uani 1 1 d .
H14 H -0.4687 -0.1546 0.1207 0.032 Uiso 1 1 calc R
C15 C -0.33922(16) 0.00325(13) 0.11815(10) 0.0237(3) Uani 1 1 d .
H15 H -0.4108 0.0561 0.0851 0.028 Uiso 1 1 calc R
C16 C -0.20104(15) 0.05136(11) 0.14481(9) 0.0178(2) Uani 1 1 d .
H16 H -0.1774 0.1370 0.1305 0.021 Uiso 1 1 calc R
C17 C 0.17349(13) 0.08364(10) 0.36586(8) 0.01291(19) Uani 1 1 d .
C18 C 0.14102(14) 0.00925(11) 0.43943(9) 0.0153(2) Uani 1 1 d .
H18 H 0.0778 -0.0648 0.4217 0.018 Uiso 1 1 calc R
C19 C 0.20262(15) 0.04550(12) 0.53872(9) 0.0189(2) Uani 1 1 d .
H19 H 0.1824 -0.0045 0.5896 0.023 Uiso 1 1 calc R
C20 C 0.29372(15) 0.15457(13) 0.56401(9) 0.0208(2) Uani 1 1 d .
H20 H 0.3344 0.1795 0.6322 0.025 Uiso 1 1 calc R
C21 C 0.32595(15) 0.22775(12) 0.49036(9) 0.0180(2) Uani 1 1 d .
H21 H 0.3890 0.3019 0.5084 0.022 Uiso 1 1 calc R
C22 C 0.26601(14) 0.19256(10) 0.39046(8) 0.0145(2) Uani 1 1 d .
H22 H 0.2877 0.2419 0.3398 0.017 Uiso 1 1 calc R
C23 C 0.12756(13) 0.17605(10) 0.15168(8) 0.01365(19) Uani 1 1 d .
C24 C 0.22355(15) 0.16982(11) 0.09946(9) 0.0173(2) Uani 1 1 d .
H24 H 0.2680 0.0935 0.0980 0.021 Uiso 1 1 calc R
C25 C 0.25420(16) 0.27714(12) 0.04897(9) 0.0205(2) Uani 1 1 d .
H25 H 0.3205 0.2747 0.0134 0.025 Uiso 1 1 calc R
C26 C 0.18685(17) 0.38762(11) 0.05110(9) 0.0210(3) Uani 1 1 d .
H26 H 0.2061 0.4600 0.0156 0.025 Uiso 1 1 calc R
C27 C 0.09261(16) 0.39341(11) 0.10402(9) 0.0189(2) Uani 1 1 d .
H27 H 0.0482 0.4699 0.1052 0.023 Uiso 1 1 calc R
C28 C 0.06187(14) 0.28780(10) 0.15593(8) 0.0150(2) Uani 1 1 d .
H28 H -0.0021 0.2916 0.1933 0.018 Uiso 1 1 calc R

loop_
_atom_site_aniso_label
_atom_site_aniso_U_11
_atom_site_aniso_U_22
_atom_site_aniso_U_33
_atom_site_aniso_U_23
_atom_site_aniso_U_13
_atom_site_aniso_U_12
Ir1 0.01097(2) 0.01049(2) 0.01322(2) 0.00121(1) 0.00420(1) 0.00013(1)
I1 0.02310(4) 0.02091(3) 0.01515(3) 0.00439(3) 0.00724(3) 0.00149(3)
Cl1 0.01211(13) 0.01526(10) 0.01881(11) -0.00096(9) 0.00494(9) 0.00105(9)
Cl2 0.01444(13) 0.01557(10) 0.02362(13) 0.00267(9) 0.00704(10) 0.00512(9)
O1 0.0212(5) 0.0186(4) 0.0295(5) -0.0026(3) 0.0072(4) -0.0053(4)
O2 0.0162(4) 0.0139(3) 0.0177(4) 0.0001(3) 0.0066(3) -0.0022(3)
N1 0.0137(5) 0.0161(4) 0.0153(4) -0.0022(3) 0.0054(3) -0.0003(3)
C1 0.0137(5) 0.0164(4) 0.0172(5) 0.0015(4) 0.0050(4) 0.0024(4)
C2 0.0135(6) 0.0141(4) 0.0207(5) -0.0013(4) 0.0067(4) 0.0003(4)
C3 0.0170(6) 0.0138(4) 0.0149(4) 0.0010(3) 0.0057(4) -0.0018(4)
C4 0.0203(7) 0.0254(5) 0.0166(5) -0.0031(4) 0.0067(4) -0.0021(5)
As1 0.01391(6) 0.01154(4) 0.01028(4) 0.00055(3) 0.00234(4) 0.00066(4)
C5 0.0165(6) 0.0125(4) 0.0140(4) 0.0006(3) 0.0032(4) 0.0014(4)
C6 0.0222(7) 0.0187(5) 0.0137(4) -0.0011(4) 0.0007(4) 0.0045(4)
C7 0.0228(7) 0.0184(5) 0.0157(5) -0.0033(4) 0.0038(4) 0.0015(4)
C8 0.0175(6) 0.0141(4) 0.0206(5) -0.0010(4) 0.0058(4) 0.0009(4)
C9 0.0159(6) 0.0153(4) 0.0185(5) 0.0009(4) 0.0019(4) 0.0012(4)
C10 0.0163(6) 0.0147(4) 0.0131(4) -0.0004(3) 0.0019(4) -0.0003(4)
C11 0.0164(6) 0.0165(4) 0.0131(4) -0.0020(3) 0.0042(4) -0.0025(4)
C12 0.0269(7) 0.0164(4) 0.0172(5) -0.0007(4) 0.0077(5) -0.0034(5)
C13 0.0309(8) 0.0231(5) 0.0233(6) -0.0051(5) 0.0136(6) -0.0103(5)
C14 0.0202(7) 0.0370(7) 0.0239(6) -0.0099(5) 0.0107(5) -0.0112(6)
C15 0.0174(7) 0.0302(6) 0.0222(6) -0.0040(5) 0.0046(5) -0.0003(5)
C16 0.0164(6) 0.0190(5) 0.0166(5) -0.0019(4) 0.0033(4) -0.0003(4)
C17 0.0142(5) 0.0134(4) 0.0111(4) 0.0003(3) 0.0036(4) 0.0022(4)
C18 0.0152(6) 0.0162(4) 0.0152(4) 0.0031(4) 0.0054(4) 0.0022(4)
C19 0.0185(6) 0.0250(5) 0.0133(4) 0.0046(4) 0.0050(4) 0.0013(5)
C20 0.0179(6) 0.0308(6) 0.0125(5) -0.0014(4) 0.0033(4) 0.0003(5)
C21 0.0151(6) 0.0220(5) 0.0155(5) -0.0028(4) 0.0035(4) -0.0024(4)
C22 0.0145(5) 0.0153(4) 0.0134(4) 0.0004(3) 0.0039(4) 0.0000(4)
C23 0.0146(5) 0.0147(4) 0.0107(4) 0.0006(3) 0.0027(4) -0.0001(4)
C24 0.0177(6) 0.0194(5) 0.0147(4) -0.0005(4) 0.0048(4) 0.0012(4)
C25 0.0220(7) 0.0251(5) 0.0159(5) -0.0008(4) 0.0096(5) -0.0044(5)
C26 0.0289(8) 0.0183(5) 0.0152(5) 0.0019(4) 0.0070(5) -0.0045(5)
C27 0.0246(7) 0.0145(4) 0.0167(5) 0.0028(4) 0.0053(4) -0.0002(4)
C28 0.0169(6) 0.0149(4) 0.0135(4) 0.0011(3) 0.0050(4) 0.0010(4)

loop_
_atom_type_symbol
_atom_type_description
_atom_type_scat_dispersion_real
_atom_type_scat_dispersion_imag
_atom_type_scat_source
C C 0.0033 0.0016 'International Tables Vol C Tables 4.2.6.8 and 6.1.1.4'
H H 0.0000 0.0000 'International Tables Vol C Tables 4.2.6.8 and 6.1.1.4'
N N 0.0061 0.0033 'International Tables Vol C Tables 4.2.6.8 and 6.1.1.4'
O O 0.0106 0.0060 'International Tables Vol C Tables 4.2.6.8 and 6.1.1.4'
Cl Cl 0.1484 0.1585 'International Tables Vol C Tables 4.2.6.8 and 6.1.1.4'
As As 0.0499 2.0058 'International Tables Vol C Tables 4.2.6.8 and 6.1.1.4'
I I -0.4742 1.8119 'International Tables Vol C Tables 4.2.6.8 and 6.1.1.4'
Ir Ir -1.4442 7.9887 'International Tables Vol C Tables 4.2.6.8 and 6.1.1.4'

loop_
_geom_angle_atom_site_label_1
_geom_angle_atom_site_label_2
_geom_angle_atom_site_label_3
_geom_angle
_geom_angle_publ_flag
C1 Ir1 C3 95.23(5) yes
C1 Ir1 O2 177.07(4) yes
C3 Ir1 O2 81.88(4) yes
C1 Ir1 Cl2 91.68(4) yes
C3 Ir1 Cl2 87.10(4) yes
O2 Ir1 Cl2 87.69(3) yes
C1 Ir1 Cl1 92.81(4) yes
C3 Ir1 Cl1 88.00(4) yes
O2 Ir1 Cl1 87.60(3) yes
Cl2 Ir1 Cl1 173.633(10) yes
C1 Ir1 I1 93.06(4) yes
C3 Ir1 I1 171.68(3) yes
O2 Ir1 I1 89.83(2) yes
Cl2 Ir1 I1 91.961(8) yes
Cl1 Ir1 I1 92.306(7) yes
C2 O2 Ir1 110.68(7) ?
C2 N1 C4 122.05(11) ?
C2 N1 C3 118.88(10) ?
C4 N1 C3 119.04(10) ?
O1 C1 Ir1 178.53(12) ?
O2 C2 N1 122.74(11) ?
N1 C3 Ir1 105.77(7) ?
C17 As1 C5 108.17(5) ?
C17 As1 C23 107.33(5) ?
C5 As1 C23 109.52(5) ?
C17 As1 C11 113.69(5) ?
C5 As1 C11 105.77(5) ?
C23 As1 C11 112.25(5) ?
C6 C5 C10 121.05(11) ?
C6 C5 As1 118.86(9) ?
C10 C5 As1 120.09(9) ?
C7 C6 C5 119.21(11) ?
C6 C7 C8 120.19(11) ?
C9 C8 C7 120.12(11) ?
C8 C9 C10 120.50(11) ?
C9 C10 C5 118.89(11) ?
C16 C11 C12 120.58(13) ?
C16 C11 As1 120.91(9) ?
C12 C11 As1 118.51(10) ?
C13 C12 C11 119.52(13) ?
C12 C13 C14 120.14(12) ?
C15 C14 C13 120.15(14) ?
C16 C15 C14 120.32(13) ?
C15 C16 C11 119.29(12) ?
C22 C17 C18 121.42(10) ?
C22 C17 As1 118.50(8) ?
C18 C17 As1 120.05(9) ?
C19 C18 C17 118.85(12) ?
C18 C19 C20 120.21(11) ?
C19 C20 C21 120.58(11) ?
C22 C21 C20 120.08(12) ?
C21 C22 C17 118.86(11) ?
C24 C23 C28 121.52(11) ?
C24 C23 As1 119.17(8) ?
C28 C23 As1 119.11(9) ?
C23 C24 C25 119.21(11) ?
C26 C25 C24 119.51(13) ?
C27 C26 C25 120.89(11) ?
C26 C27 C28 120.46(11) ?
C27 C28 C23 118.38(12) ?

loop_
_geom_bond_atom_site_label_1
_geom_bond_atom_site_label_2
_geom_bond_distance
_geom_bond_publ_flag
Ir1 C1 1.8221(12) yes
Ir1 C3 2.0651(11) yes
Ir1 O2 2.0875(9) yes
Ir1 Cl2 2.3565(3) yes
Ir1 Cl1 2.3610(3) yes
Ir1 I1 2.76746(12) yes
O1 C1 1.1455(15) ?
O2 C2 1.2704(15) ?
N1 C2 1.3112(16) ?
N1 C4 1.4590(16) ?
N1 C3 1.4766(16) ?
As1 C17 1.9075(11) ?
As1 C5 1.9107(12) ?
As1 C23 1.9114(11) ?
As1 C11 1.9147(14) ?
C5 C6 1.3922(16) ?
C5 C10 1.3964(16) ?
C6 C7 1.3867(18) ?
C7 C8 1.3927(17) ?
C8 C9 1.3857(17) ?
C9 C10 1.3885(17) ?
C11 C16 1.3931(17) ?
C11 C12 1.4025(16) ?
C12 C13 1.378(2) ?
C13 C14 1.393(2) ?
C14 C15 1.391(2) ?
C15 C16 1.385(2) ?
C17 C22 1.3936(17) ?
C17 C18 1.3987(16) ?
C18 C19 1.3860(17) ?
C19 C20 1.3879(19) ?
C20 C21 1.3917(18) ?
C21 C22 1.3889(16) ?
C23 C24 1.3858(19) ?
C23 C28 1.3993(16) ?
C24 C25 1.3967(17) ?
C25 C26 1.392(2) ?
C26 C27 1.377(2) ?
C27 C28 1.3947(16) ?
